data_7018080
loop_
_publ_author_name
'Tiong, Pei Jen'
'Nova, Ainara'
'Schwarz, Andrew D.'
'Selby, Jonathan D.'
'Clot, Eric'
'Mountford, Philip'

_publ_section_title
;
 Site selectivity and reversibility in the reactions of titanium
 hydrazides with Si-H, Si-X, C-X and H(+) reagents: Ti[double bond, length
 as m-dash]N(\a) 1,2-silane addition, N(\b) alkylation, N(\a) protonation
 and \s-bond metathesis.
;
_journal_issue 8
_journal_name_full 'Dalton transactions (Cambridge, England : 2003)'
_journal_page_first 2277
_journal_page_last 2288
_journal_paper_doi 10.1039/c2dt12359b
_journal_volume 41
_journal_year 2012
_chemical_formula_moiety 'C21 H41 N4 Ti1, I1'
_chemical_formula_sum 'C21 H41 I N4 Ti'
_chemical_formula_weight 524.39
_chemical_name_systematic
;
[Cp*Ti{MeC(NiPr)2}{NNMe3)]I
;
_space_group_IT_number 2
_symmetry_cell_setting triclinic
_symmetry_space_group_name_Hall '-P 1'
_symmetry_space_group_name_H-M 'P -1'
_atom_sites_solution_hydrogens geom
_atom_sites_solution_primary direct
_atom_sites_solution_secondary difmap
_cell_angle_alpha 116.9766(13)
_cell_angle_beta 94.7391(11)
_cell_angle_gamma 91.8067(14)
_cell_formula_units_Z 4
_cell_length_a 10.0805(3)
_cell_length_b 16.6347(4)
_cell_length_c 17.7081(5)
_cell_measurement_reflns_used 9709
_cell_measurement_temperature 150
_cell_measurement_theta_max 27
_cell_measurement_theta_min 5
_cell_volume 2629.29(13)
_computing_cell_refinement 'DENZO/SCALEPACK (Otwinowski & Minor, 1997)'
_computing_data_collection 'COLLECT (Nonius, 1997-2001).'
_computing_data_reduction 'DENZO/SCALEPACK (Otwinowski & Minor, 1997)'
_computing_molecular_graphics 'CAMERON (Watkin et al., 1996)'
_computing_publication_material 'CRYSTALS (Betteridge et al., 2003)'
_computing_structure_refinement 'CRYSTALS (Betteridge et al., 2003)'
_computing_structure_solution 'SIR92 (Altomare et al., 1994)'
_diffrn_ambient_temperature 150
_diffrn_measured_fraction_theta_full 0.990
_diffrn_measured_fraction_theta_max 0.985
_diffrn_measurement_device_type 'Nonius KappaCCD'
_diffrn_measurement_method \w
_diffrn_radiation_monochromator graphite
_diffrn_radiation_type 'Mo K\a'
_diffrn_radiation_wavelength 0.71073
_diffrn_reflns_av_R_equivalents 0.027
_diffrn_reflns_limit_h_max 13
_diffrn_reflns_limit_h_min -11
_diffrn_reflns_limit_k_max 20
_diffrn_reflns_limit_k_min -21
_diffrn_reflns_limit_l_max 22
_diffrn_reflns_limit_l_min -22
_diffrn_reflns_number 18784
_diffrn_reflns_theta_full 25.859
_diffrn_reflns_theta_max 27.510
_diffrn_reflns_theta_min 5.116
_diffrn_standards_number 0
_exptl_absorpt_coefficient_mu 1.512
_exptl_absorpt_correction_T_max 0.86
_exptl_absorpt_correction_T_min 0.69
_exptl_absorpt_correction_type multi-scan
_exptl_absorpt_process_details 'DENZO/SCALEPACK (Otwinowski & Minor, 1997)'
_exptl_crystal_colour red
_exptl_crystal_density_diffrn 1.325
_exptl_crystal_description plate
_exptl_crystal_F_000 1080
_exptl_crystal_size_max 0.35
_exptl_crystal_size_mid 0.25
_exptl_crystal_size_min 0.10
_refine_diff_density_max 0.62
_refine_diff_density_min -0.92
_refine_ls_extinction_method None
_refine_ls_goodness_of_fit_ref 1.1424
_refine_ls_hydrogen_treatment none
_refine_ls_matrix_type full
_refine_ls_number_parameters 487
_refine_ls_number_reflns 7660
_refine_ls_number_restraints 0
_refine_ls_R_factor_all 0.0719
_refine_ls_R_factor_gt 0.0390
_refine_ls_shift/su_max 0.001205
_refine_ls_structure_factor_coef F
_refine_ls_weighting_details
;
Method, part 1, Chebychev polynomial, (Watkin, 1994, Prince, 1982)
[weight] = 1.0/[A~0~*T~0~(x)+A~1~*T~1~(x) ... +A~n-1~]*T~n-1~(x)]
where A~i~ are the Chebychev coefficients listed below and x= Fcalc/Fmax
Method = Robust Weighting (Prince, 1982)
W = [weight] * [1-(deltaF/6*sigmaF)^2^]^2^
A~i~ are:
1.23 1.15 1.32 0.471 0.383
;
_refine_ls_weighting_scheme calc
_refine_ls_wR_factor_all 0.0546
_refine_ls_wR_factor_gt 0.0385
_refine_ls_wR_factor_ref 0.0385
_reflns_limit_h_max 13
_reflns_limit_h_min -13
_reflns_limit_k_max 19
_reflns_limit_k_min -21
_reflns_limit_l_max 22
_reflns_limit_l_min 0
_reflns_number_gt 7660
_reflns_number_total 11899
_reflns_threshold_expression I>3.0\s(I)
_oxford_diffrn_Wilson_B_factor 2.92
_oxford_diffrn_Wilson_scale 23.19
_oxford_refine_ls_scale 0.2113(2)
_cod_data_source_file c2dt12359b.txt
_cod_data_source_block compound_20-I
_cod_depositor_comments
;
The following automatic conversions were performed:

'_symmetry_cell_setting' value 'Triclinic' changed to 'triclinic'
according to /home/saulius/struct/CIF-dictionaries/cif_core.dic
dictionary named 'cif_core.dic' version 2.4.1 from 2010-06-29.

Automatic conversion script
Id: cif_fix_values 1715 2011-07-08 13:25:40Z adriana 
;
_cod_original_sg_symbol_H-M 'P -1 '
_cod_original_formula_sum 'C21 H41 I1 N4 Ti1'
_cod_database_code 7018080

loop_
_symmetry_equiv_pos_as_xyz
x,y,z
-x,-y,-z

loop_
_atom_site_label
_atom_site_type_symbol
_atom_site_fract_x
_atom_site_fract_y
_atom_site_fract_z
_atom_site_U_iso_or_equiv
_atom_site_occupancy
_atom_site_adp_type
_atom_site_refinement_flags_posn
_atom_site_refinement_flags_adp
Ti1 Ti 0.74525(6) 0.78867(4) 0.81229(4) 0.0259 1.0000 Uani . .
N1 N 0.7360(3) 0.6823(2) 0.72612(19) 0.0279 1.0000 Uani . .
N2 N 0.7430(3) 0.5977(2) 0.65372(19) 0.0285 1.0000 Uani . .
N3 N 0.5724(3) 0.8008(2) 0.8730(2) 0.0364 1.0000 Uani . .
N4 N 0.5983(3) 0.8570(2) 0.7815(2) 0.0355 1.0000 Uani . .
C1 C 0.7742(4) 0.5263(3) 0.6809(3) 0.0369 1.0000 Uani . .
C2 C 0.8473(4) 0.6047(3) 0.6014(3) 0.0369 1.0000 Uani . .
C3 C 0.6091(4) 0.5717(3) 0.6014(3) 0.0381 1.0000 Uani . .
C4 C 0.9763(3) 0.7921(3) 0.8536(2) 0.0278 1.0000 Uani . .
C5 C 0.9103(4) 0.8240(3) 0.9291(2) 0.0331 1.0000 Uani . .
C6 C 0.8587(4) 0.9080(3) 0.9431(3) 0.0384 1.0000 Uani . .
C7 C 0.8901(4) 0.9260(3) 0.8756(3) 0.0364 1.0000 Uani . .
C8 C 0.9613(4) 0.8548(3) 0.8207(3) 0.0324 1.0000 Uani . .
C9 C 1.0573(4) 0.7109(3) 0.8224(3) 0.0412 1.0000 Uani . .
C10 C 0.9083(5) 0.7788(4) 0.9860(3) 0.0552 1.0000 Uani . .
C11 C 0.7861(5) 0.9696(4) 1.0161(3) 0.0585 1.0000 Uani . .
C12 C 0.8595(5) 1.0100(3) 0.8681(4) 0.0607 1.0000 Uani . .
C13 C 1.0192(4) 0.8493(4) 0.7429(3) 0.0448 1.0000 Uani . .
C14 C 0.5148(4) 0.8336(3) 0.8242(3) 0.0381 1.0000 Uani . .
C15 C 0.3662(4) 0.8405(4) 0.8135(3) 0.0529 1.0000 Uani . .
C16 C 0.4944(5) 0.7583(3) 0.9137(3) 0.0498 1.0000 Uani . .
C17 C 0.4909(9) 0.8219(5) 1.0074(4) 0.0991 1.0000 Uani . .
C18 C 0.5503(6) 0.6706(4) 0.9009(4) 0.0661 1.0000 Uani . .
C19 C 0.5483(5) 0.8734(3) 0.7098(3) 0.0453 1.0000 Uani . .
C20 C 0.5212(6) 0.9718(4) 0.7399(4) 0.0701 1.0000 Uani . .
C21 C 0.6425(6) 0.8429(4) 0.6436(4) 0.0575 1.0000 Uani . .
H11 H 0.7787 0.4669 0.6294 0.0460 1.0000 Uiso R .
H12 H 0.8622 0.5440 0.7170 0.0460 1.0000 Uiso R .
H13 H 0.7028 0.5206 0.7145 0.0460 1.0000 Uiso R .
H21 H 0.8513 0.5447 0.5507 0.0443 1.0000 Uiso R .
H22 H 0.9360 0.6234 0.6367 0.0443 1.0000 Uiso R .
H23 H 0.8244 0.6509 0.5820 0.0443 1.0000 Uiso R .
H31 H 0.6118 0.5120 0.5501 0.0399 1.0000 Uiso R .
H32 H 0.5877 0.6188 0.5829 0.0399 1.0000 Uiso R .
H33 H 0.5389 0.5669 0.6363 0.0399 1.0000 Uiso R .
H55 H 0.4389 0.7325 0.4369 0.0500 1.0000 Uiso R .
H63 H 0.8185 1.0386 1.0485 0.0500 1.0000 Uiso R .
H91 H 1.0934 0.7020 0.7685 0.0471 1.0000 Uiso R .
H92 H 1.1331 0.7206 0.8666 0.0471 1.0000 Uiso R .
H93 H 0.9992 0.6560 0.8114 0.0471 1.0000 Uiso R .
H101 H 0.8560 0.8141 1.0346 0.0732 1.0000 Uiso R .
H102 H 1.0015 0.7764 1.0085 0.0732 1.0000 Uiso R .
H103 H 0.8652 0.7159 0.9525 0.0732 1.0000 Uiso R .
H111 H 0.7929 0.9458 1.0589 0.0590 1.0000 Uiso R .
H112 H 0.6904 0.9652 0.9936 0.0590 1.0000 Uiso R .
H121 H 0.8921 1.0059 0.8147 0.0718 1.0000 Uiso R .
H122 H 0.9057 1.0642 0.9184 0.0718 1.0000 Uiso R .
H123 H 0.7610 1.0157 0.8657 0.0718 1.0000 Uiso R .
H131 H 1.0310 0.9133 0.7525 0.0606 1.0000 Uiso R .
H132 H 0.9755 0.8139 0.6832 0.0606 1.0000 Uiso R .
H133 H 1.1092 0.8255 0.7429 0.0606 1.0000 Uiso . .
H151 H 0.3458 0.8674 0.7738 0.0557 1.0000 Uiso R .
H152 H 0.3354 0.8800 0.8701 0.0557 1.0000 Uiso R .
H153 H 0.3188 0.7789 0.7892 0.0557 1.0000 Uiso R .
H161 H 0.4008 0.7441 0.8852 0.0615 1.0000 Uiso R .
H171 H 0.4365 0.7922 1.0339 0.1143 1.0000 Uiso R .
H172 H 0.5842 0.8371 1.0363 0.1143 1.0000 Uiso R .
H173 H 0.4506 0.8786 1.0139 0.1143 1.0000 Uiso R .
H181 H 0.4963 0.6415 0.9280 0.0834 1.0000 Uiso R .
H182 H 0.6447 0.6839 0.9281 0.0834 1.0000 Uiso R .
H183 H 0.5484 0.6287 0.8386 0.0834 1.0000 Uiso R .
H191 H 0.4614 0.8364 0.6838 0.0562 1.0000 Uiso R .
H201 H 0.4862 0.9813 0.6903 0.0849 1.0000 Uiso R .
H202 H 0.6067 1.0101 0.7675 0.0849 1.0000 Uiso R .
H203 H 0.4542 0.9891 0.7822 0.0849 1.0000 Uiso R .
H211 H 0.6076 0.8538 0.5948 0.0780 1.0000 Uiso R .
H212 H 0.7312 0.8775 0.6691 0.0780 1.0000 Uiso R .
H213 H 0.6528 0.7768 0.6227 0.0780 1.0000 Uiso R .
I1 I 0.24732(3) 0.654644(18) 0.574743(17) 0.0352 1.0000 Uani . .
Ti101 Ti 0.80825(6) 0.74212(4) 0.31689(4) 0.0226 1.0000 Uani . .
N101 N 0.7927(3) 0.6619(2) 0.21106(19) 0.0299 1.0000 Uani . U
N102 N 0.7814(3) 0.6013(2) 0.1224(2) 0.0354 1.0000 Uani . U
N103 N 0.7376(3) 0.6743(2) 0.38023(19) 0.0259 1.0000 Uani . .
N104 N 0.6153(3) 0.7678(2) 0.3500(2) 0.0272 1.0000 Uani . .
C101 C 0.8817(7) 0.5329(5) 0.1061(4) 0.0888 1.0000 Uani . U
C102 C 0.8063(10) 0.6503(5) 0.0741(4) 0.1065 1.0000 Uani . U
C103 C 0.6479(5) 0.5524(4) 0.0962(3) 0.0617 1.0000 Uani . U
C104 C 1.0047(4) 0.8227(3) 0.3139(2) 0.0299 1.0000 Uani . .
C105 C 1.0332(3) 0.7933(3) 0.3769(2) 0.0284 1.0000 Uani . .
C106 C 0.9540(4) 0.8395(3) 0.4441(2) 0.0309 1.0000 Uani . .
C107 C 0.8771(4) 0.8969(3) 0.4229(3) 0.0333 1.0000 Uani . .
C108 C 0.9056(4) 0.8858(3) 0.3411(3) 0.0332 1.0000 Uani . .
C109 C 1.0800(4) 0.8005(3) 0.2381(3) 0.0390 1.0000 Uani . .
C110 C 1.1387(4) 0.7312(3) 0.3762(3) 0.0410 1.0000 Uani . .
C111 C 0.9586(5) 0.8341(4) 0.5272(3) 0.0467 1.0000 Uani . .
C112 C 0.7895(5) 0.9644(3) 0.4818(3) 0.0528 1.0000 Uani . .
C113 C 0.8534(5) 0.9357(3) 0.2945(4) 0.0503 1.0000 Uani . .
C114 C 0.6163(4) 0.7038(2) 0.3757(2) 0.0268 1.0000 Uani . .
C115 C 0.4922(4) 0.6689(3) 0.3971(3) 0.0380 1.0000 Uani . .
C116 C 0.7515(4) 0.5869(3) 0.3816(3) 0.0338 1.0000 Uani . .
C117 C 0.8992(4) 0.5763(3) 0.3963(3) 0.0446 1.0000 Uani . .
C118 C 0.6877(5) 0.5069(3) 0.2992(3) 0.0439 1.0000 Uani . .
C119 C 0.4894(4) 0.7970(3) 0.3254(3) 0.0339 1.0000 Uani . .
C120 C 0.4495(5) 0.8832(3) 0.3968(3) 0.0521 1.0000 Uani . .
C121 C 0.5024(5) 0.8063(4) 0.2446(3) 0.0475 1.0000 Uani . .
I101 I 0.27557(3) 0.55897(2) 0.148434(18) 0.0467 1.0000 Uani . .
H1011 H 0.8749 0.4901 0.0438 0.0902 1.0000 Uiso R .
H1012 H 0.9738 0.5637 0.1257 0.0902 1.0000 Uiso R .
H1013 H 0.8627 0.4986 0.1385 0.0902 1.0000 Uiso R .
H1021 H 0.7984 0.6073 0.0118 0.1194 1.0000 Uiso R .
H1022 H 0.8977 0.6822 0.0925 0.1194 1.0000 Uiso R .
H1023 H 0.7383 0.6957 0.0850 0.1194 1.0000 Uiso R .
H1031 H 0.6390 0.5098 0.0338 0.0646 1.0000 Uiso R .
H1032 H 0.5781 0.5968 0.1082 0.0646 1.0000 Uiso R .
H1033 H 0.6360 0.5175 0.1289 0.0646 1.0000 Uiso R .
H1091 H 1.0397 0.8297 0.2040 0.0510 1.0000 Uiso R .
H1092 H 1.1757 0.8236 0.2575 0.0510 1.0000 Uiso R .
H1093 H 1.0741 0.7334 0.2020 0.0510 1.0000 Uiso R .
H1101 H 1.1380 0.7213 0.4278 0.0544 1.0000 Uiso R .
H1102 H 1.2283 0.7588 0.3763 0.0544 1.0000 Uiso R .
H1103 H 1.1197 0.6719 0.3237 0.0544 1.0000 Uiso R .
H1111 H 0.8920 0.8735 0.5628 0.0548 1.0000 Uiso R .
H1112 H 1.0501 0.8551 0.5586 0.0548 1.0000 Uiso R .
H1113 H 0.9366 0.7701 0.5152 0.0548 1.0000 Uiso R .
H1121 H 0.7453 0.9971 0.4525 0.0543 1.0000 Uiso R .
H1122 H 0.8454 1.0088 0.5348 0.0543 1.0000 Uiso R .
H1123 H 0.7199 0.9319 0.4973 0.0543 1.0000 Uiso R .
H1131 H 0.7844 0.9757 0.3266 0.0664 1.0000 Uiso R .
H1132 H 0.9283 0.9735 0.2898 0.0664 1.0000 Uiso R .
H1133 H 0.8123 0.8916 0.2361 0.0664 1.0000 Uiso R .
H1151 H 0.5165 0.6360 0.4310 0.0484 1.0000 Uiso R .
H1152 H 0.4340 0.6274 0.3439 0.0484 1.0000 Uiso R .
H1161 H 0.7067 0.5882 0.4304 0.0448 1.0000 Uiso R .
H1171 H 0.9106 0.5177 0.3981 0.0606 1.0000 Uiso R .
H1172 H 0.9391 0.6274 0.4516 0.0606 1.0000 Uiso R .
H1173 H 0.9452 0.5767 0.3486 0.0606 1.0000 Uiso R .
H1181 H 0.6987 0.4493 0.3029 0.0524 1.0000 Uiso R .
H1182 H 0.7325 0.5049 0.2500 0.0524 1.0000 Uiso R .
H1183 H 0.5905 0.5145 0.2905 0.0524 1.0000 Uiso R .
H1191 H 0.4176 0.7482 0.3122 0.0371 1.0000 Uiso R .
H1201 H 0.3634 0.9007 0.3784 0.0542 1.0000 Uiso R .
H1202 H 0.5212 0.9326 0.4118 0.0542 1.0000 Uiso R .
H1203 H 0.4389 0.8734 0.4478 0.0542 1.0000 Uiso R .
H1211 H 0.4170 0.8255 0.2272 0.0611 1.0000 Uiso R .
H1212 H 0.5767 0.8529 0.2559 0.0611 1.0000 Uiso R .
H1213 H 0.5223 0.7469 0.1979 0.0611 1.0000 Uiso R .

loop_
_atom_site_aniso_label
_atom_site_aniso_U_11
_atom_site_aniso_U_22
_atom_site_aniso_U_33
_atom_site_aniso_U_23
_atom_site_aniso_U_13
_atom_site_aniso_U_12
Ti1 0.0214(3) 0.0254(3) 0.0248(3) 0.0061(3) 0.0026(3) 0.0015(3)
N1 0.0241(15) 0.0255(16) 0.0264(16) 0.0048(13) 0.0047(12) 0.0036(12)
N2 0.0227(15) 0.0266(16) 0.0270(16) 0.0042(13) 0.0025(12) 0.0012(12)
N3 0.0280(17) 0.0367(19) 0.0354(18) 0.0078(15) 0.0086(14) 0.0032(14)
N4 0.0290(17) 0.0308(18) 0.0373(19) 0.0080(15) -0.0012(14) 0.0063(14)
C1 0.044(2) 0.027(2) 0.038(2) 0.0136(18) 0.0045(18) 0.0032(18)
C2 0.034(2) 0.034(2) 0.037(2) 0.0092(18) 0.0130(17) 0.0036(17)
C3 0.0239(19) 0.037(2) 0.037(2) 0.0030(18) -0.0027(16) -0.0007(16)
C4 0.0190(17) 0.0285(19) 0.0315(19) 0.0109(16) -0.0028(14) -0.0004(14)
C5 0.0273(19) 0.041(2) 0.0277(19) 0.0153(18) -0.0046(15) -0.0076(17)
C6 0.028(2) 0.036(2) 0.029(2) -0.0022(17) -0.0048(16) -0.0032(17)
C7 0.029(2) 0.028(2) 0.045(2) 0.0133(18) -0.0078(17) -0.0064(16)
C8 0.0231(18) 0.034(2) 0.037(2) 0.0148(17) -0.0020(16) -0.0051(16)
C9 0.025(2) 0.042(2) 0.049(3) 0.014(2) -0.0043(18) 0.0042(18)
C10 0.056(3) 0.074(4) 0.044(3) 0.037(3) -0.006(2) -0.013(3)
C11 0.048(3) 0.052(3) 0.040(3) -0.009(2) 0.002(2) 0.002(2)
C12 0.052(3) 0.036(3) 0.087(4) 0.027(3) -0.015(3) -0.005(2)
C13 0.035(2) 0.063(3) 0.047(3) 0.035(2) 0.0061(19) -0.002(2)
C14 0.029(2) 0.032(2) 0.034(2) -0.0019(18) 0.0063(17) 0.0033(17)
C15 0.032(2) 0.060(3) 0.047(3) 0.007(2) 0.001(2) 0.007(2)
C16 0.040(2) 0.057(3) 0.048(3) 0.019(2) 0.018(2) -0.003(2)
C17 0.150(7) 0.082(5) 0.063(4) 0.024(4) 0.061(5) 0.005(5)
C18 0.064(4) 0.062(4) 0.079(4) 0.037(3) 0.023(3) -0.008(3)
C19 0.043(2) 0.042(3) 0.051(3) 0.022(2) -0.007(2) 0.008(2)
C20 0.066(4) 0.058(3) 0.089(4) 0.038(3) -0.011(3) 0.012(3)
C21 0.059(3) 0.071(4) 0.060(3) 0.043(3) 0.010(3) 0.013(3)
I1 0.03578(15) 0.03262(15) 0.03058(14) 0.00896(11) 0.00266(11) 0.00351(11)
Ti101 0.0186(3) 0.0246(3) 0.0230(3) 0.0094(3) 0.0032(2) -0.0001(2)
N101 0.0287(16) 0.0337(17) 0.0238(15) 0.0105(13) 0.0029(12) -0.0044(13)
N102 0.0387(18) 0.0363(18) 0.0223(15) 0.0058(14) 0.0063(13) -0.0057(15)
N103 0.0265(15) 0.0296(16) 0.0238(15) 0.0135(13) 0.0045(12) 0.0074(13)
N104 0.0180(14) 0.0255(16) 0.0371(17) 0.0128(14) 0.0063(13) 0.0022(12)
C101 0.070(4) 0.103(5) 0.045(3) -0.008(3) -0.002(3) 0.043(4)
C102 0.199(8) 0.077(4) 0.031(3) 0.019(3) 0.006(4) -0.056(5)
C103 0.046(3) 0.073(4) 0.037(3) 0.002(2) 0.000(2) -0.016(3)
C104 0.0214(17) 0.037(2) 0.0308(19) 0.0153(17) 0.0035(15) -0.0040(15)
C105 0.0180(16) 0.035(2) 0.0277(18) 0.0113(16) 0.0030(14) -0.0039(15)
C106 0.0223(18) 0.036(2) 0.0236(18) 0.0056(16) -0.0012(14) -0.0073(16)
C107 0.0242(19) 0.026(2) 0.035(2) 0.0015(16) 0.0044(16) -0.0047(16)
C108 0.0267(19) 0.028(2) 0.043(2) 0.0156(18) -0.0016(17) -0.0064(16)
C109 0.032(2) 0.051(3) 0.038(2) 0.025(2) 0.0066(17) -0.0073(19)
C110 0.0238(19) 0.059(3) 0.049(3) 0.031(2) 0.0078(18) 0.0081(19)
C111 0.042(2) 0.061(3) 0.030(2) 0.016(2) 0.0045(19) -0.009(2)
C112 0.037(2) 0.035(2) 0.061(3) -0.002(2) 0.016(2) -0.0016(19)
C113 0.042(3) 0.040(3) 0.076(3) 0.035(3) -0.002(2) -0.006(2)
C114 0.0242(18) 0.0275(19) 0.0239(17) 0.0076(15) 0.0040(14) -0.0022(15)
C115 0.028(2) 0.048(3) 0.041(2) 0.023(2) 0.0059(17) -0.0061(18)
C116 0.033(2) 0.040(2) 0.039(2) 0.0266(19) 0.0056(17) 0.0048(17)
C117 0.035(2) 0.054(3) 0.060(3) 0.038(2) 0.010(2) 0.012(2)
C118 0.051(3) 0.031(2) 0.050(3) 0.020(2) 0.003(2) 0.002(2)
C119 0.0208(18) 0.026(2) 0.044(2) 0.0070(17) 0.0034(16) 0.0018(15)
C120 0.034(2) 0.043(3) 0.059(3) 0.006(2) 0.000(2) 0.016(2)
C121 0.037(2) 0.055(3) 0.060(3) 0.035(3) 0.005(2) 0.010(2)
I101 0.04476(17) 0.05082(19) 0.03015(15) 0.00606(13) 0.00382(12) 0.00621(14)

loop_
_atom_type_symbol
_atom_type_scat_dispersion_real
_atom_type_scat_dispersion_imag
_atom_type_scat_Cromer_Mann_a1
_atom_type_scat_Cromer_Mann_b1
_atom_type_scat_Cromer_Mann_a2
_atom_type_scat_Cromer_Mann_b2
_atom_type_scat_Cromer_Mann_a3
_atom_type_scat_Cromer_Mann_b3
_atom_type_scat_Cromer_Mann_a4
_atom_type_scat_Cromer_Mann_b4
_atom_type_scat_Cromer_Mann_c
_atom_type_scat_source
C 0.0033 0.0016 2.3100 20.8439 1.0200 10.2075 1.5886 0.5687 0.8650 51.6512 0.2156 'International Tables Vol C 4.2.6.8 and 6.1.1.4'
H 0.0000 0.0000 0.4930 10.5109 0.3229 26.1257 0.1402 3.1424 0.0408 57.7998 0.0030 'International Tables Vol C 4.2.6.8 and 6.1.1.4'
Ti 0.2776 0.4457 9.7595 7.8508 7.3558 0.5000 1.6991 35.6338 1.9021 116.1050 1.2807 'International Tables Vol C 4.2.6.8 and 6.1.1.4'
N 0.0061 0.0033 12.2126 0.0057 3.1322 9.8933 2.0125 28.9975 1.1663 0.5826 -11.5290 'International Tables Vol C 4.2.6.8 and 6.1.1.4'
I -0.4742 1.8119 20.1472 4.3470 18.9949 0.3814 7.5138 27.7660 2.2735 66.8776 4.0712 'International Tables Vol C 4.2.6.8 and 6.1.1.4'

loop_
_geom_angle_atom_site_label_1
_geom_angle_atom_site_label_2
_geom_angle_atom_site_label_3
_geom_angle
_geom_angle_publ_flag
N1 Ti1 N3 108.42(14) yes
N1 Ti1 N4 105.55(14) yes
N3 Ti1 N4 64.87(15) yes
N1 Ti1 C4 95.27(14) yes
N3 Ti1 C4 134.34(14) yes
N4 Ti1 C4 144.88(14) yes
N1 Ti1 C5 118.52(15) yes
N3 Ti1 C5 99.99(14) yes
N4 Ti1 C5 135.92(14) yes
C4 Ti1 C5 34.92(13) yes
N1 Ti1 C6 151.87(15) yes
N3 Ti1 C6 89.42(14) yes
N4 Ti1 C6 101.66(14) yes
C4 Ti1 C6 57.48(13) yes
C5 Ti1 C6 34.61(15) yes
N1 Ti1 C7 138.71(15) yes
N3 Ti1 C7 112.74(14) yes
N4 Ti1 C7 89.23(14) yes
C4 Ti1 C7 57.33(14) yes
C5 Ti1 C7 57.29(14) yes
N1 Ti1 C8 105.49(14) yes
N3 Ti1 C8 145.60(14) yes
N4 Ti1 C8 111.10(14) yes
C4 Ti1 C8 34.66(14) yes
C5 Ti1 C8 57.67(14) yes
C6 Ti1 C7 34.03(15) yes
C6 Ti1 C8 57.04(14) yes
C7 Ti1 C8 34.32(14) yes
Ti1 N1 N2 173.5(3) yes
N1 N2 C1 110.3(3) yes
N1 N2 C2 110.3(3) yes
C1 N2 C2 109.7(3) yes
N1 N2 C3 108.1(3) yes
C1 N2 C3 108.9(3) yes
C2 N2 C3 109.5(3) yes
Ti1 N3 C14 89.3(2) yes
Ti1 N3 C16 142.0(3) yes
C14 N3 C16 122.0(4) yes
Ti1 N4 C14 89.4(3) yes
Ti1 N4 C19 139.6(3) yes
C14 N4 C19 121.2(4) yes
N2 C1 H11 109.7 no
N2 C1 H12 109.2 no
H11 C1 H12 109.5 no
N2 C1 H13 109.5 no
H11 C1 H13 109.5 no
H12 C1 H13 109.5 no
N2 C2 H21 109.6 no
N2 C2 H22 109.4 no
H21 C2 H22 109.5 no
N2 C2 H23 109.4 no
H21 C2 H23 109.5 no
H22 C2 H23 109.5 no
N2 C3 H31 109.4 no
N2 C3 H32 109.3 no
H31 C3 H32 109.5 no
N2 C3 H33 109.7 no
H31 C3 H33 109.5 no
H32 C3 H33 109.5 no
Ti1 C4 C5 72.7(2) yes
Ti1 C4 C8 72.5(2) yes
C5 C4 C8 107.5(3) yes
Ti1 C4 C9 124.8(3) yes
C5 C4 C9 124.3(4) yes
C8 C4 C9 127.9(4) yes
Ti1 C5 C4 72.4(2) yes
Ti1 C5 C6 74.3(2) yes
C4 C5 C6 107.8(4) yes
Ti1 C5 C10 122.9(3) yes
C4 C5 C10 124.4(4) yes
C6 C5 C10 127.6(4) yes
Ti1 C6 C5 71.1(2) yes
Ti1 C6 C7 72.5(2) yes
C5 C6 C7 107.7(4) yes
Ti1 C6 C11 122.9(3) yes
C5 C6 C11 127.9(4) yes
C7 C6 C11 124.4(4) yes
Ti1 C7 C6 73.5(2) yes
Ti1 C7 C8 71.4(2) yes
C6 C7 C8 108.3(4) yes
Ti1 C7 C12 124.0(3) yes
C6 C7 C12 125.0(4) yes
C8 C7 C12 126.6(4) yes
Ti1 C8 C4 72.8(2) yes
Ti1 C8 C7 74.3(2) yes
C4 C8 C7 108.7(4) yes
Ti1 C8 C13 121.9(3) yes
C4 C8 C13 125.6(4) yes
C7 C8 C13 125.6(4) yes
C4 C9 H91 109.5 no
C4 C9 H92 109.5 no
H91 C9 H92 109.5 no
C4 C9 H93 109.3 no
H91 C9 H93 109.5 no
H92 C9 H93 109.5 no
C5 C10 H101 109.2 no
C5 C10 H102 109.9 no
H101 C10 H102 109.5 no
C5 C10 H103 109.4 no
H101 C10 H103 109.5 no
H102 C10 H103 109.5 no
C6 C11 H63 118.6 no
C6 C11 H111 106.6 no
H63 C11 H111 107.2 no
C6 C11 H112 107.6 no
H63 C11 H112 107.2 no
H111 C11 H112 109.5 no
C7 C12 H121 109.0 no
C7 C12 H122 109.5 no
H121 C12 H122 109.5 no
C7 C12 H123 109.9 no
H121 C12 H123 109.5 no
H122 C12 H123 109.5 no
C8 C13 H131 105.3 no
C8 C13 H132 124.4 no
H131 C13 H132 105.7 no
C8 C13 H133 106.7 no
H131 C13 H133 108.9 no
H132 C13 H133 105.3 no
N4 C14 N3 114.5(4) yes
N4 C14 C15 121.9(4) yes
N3 C14 C15 123.5(4) yes
C14 C15 H151 109.3 no
C14 C15 H152 109.6 no
H151 C15 H152 109.5 no
C14 C15 H153 109.5 no
H151 C15 H153 109.5 no
H152 C15 H153 109.5 no
N3 C16 C17 111.0(4) yes
N3 C16 C18 110.0(4) yes
C17 C16 C18 111.4(5) yes
N3 C16 H161 108.1 no
C17 C16 H161 108.2 no
C18 C16 H161 108.0 no
C16 C17 H171 109.9 no
C16 C17 H172 108.8 no
H171 C17 H172 109.5 no
C16 C17 H173 109.7 no
H171 C17 H173 109.5 no
H172 C17 H173 109.5 no
C16 C18 H181 109.8 no
C16 C18 H182 108.6 no
H181 C18 H182 109.5 no
C16 C18 H183 110.0 no
H181 C18 H183 109.5 no
H182 C18 H183 109.5 no
N4 C19 C20 111.2(4) yes
N4 C19 C21 110.3(4) yes
C20 C19 C21 112.0(5) yes
N4 C19 H191 107.7 no
C20 C19 H191 107.5 no
C21 C19 H191 107.9 no
C19 C20 H201 109.9 no
C19 C20 H202 108.7 no
H201 C20 H202 109.5 no
C19 C20 H203 109.8 no
H201 C20 H203 109.5 no
H202 C20 H203 109.5 no
C19 C21 H211 109.9 no
C19 C21 H212 109.1 no
H211 C21 H212 109.5 no
C19 C21 H213 109.4 no
H211 C21 H213 109.5 no
H212 C21 H213 109.5 no
N101 Ti101 N103 104.52(14) yes
N101 Ti101 N104 106.49(14) yes
N103 Ti101 N104 65.25(12) yes
N101 Ti101 C104 96.97(14) yes
N103 Ti101 C104 140.36(13) yes
N104 Ti101 C104 138.64(13) yes
N101 Ti101 C105 113.69(14) yes
N103 Ti101 C105 105.60(13) yes
N104 Ti101 C105 139.73(13) yes
C104 Ti101 C105 34.77(13) yes
N101 Ti101 C106 148.05(14) yes
N103 Ti101 C106 89.23(13) yes
N104 Ti101 C106 105.46(13) yes
C104 Ti101 C106 57.25(13) yes
C105 Ti101 C106 34.38(12) yes
N101 Ti101 C107 147.96(15) yes
N103 Ti101 C107 107.52(13) yes
N104 Ti101 C107 87.52(12) yes
C104 Ti101 C107 56.92(13) yes
C105 Ti101 C107 56.66(13) yes
N101 Ti101 C108 113.50(15) yes
N103 Ti101 C108 141.95(13) yes
N104 Ti101 C108 103.98(13) yes
C104 Ti101 C108 34.69(14) yes
C105 Ti101 C108 57.71(14) yes
C106 Ti101 C107 33.67(14) yes
C106 Ti101 C108 57.24(14) yes
C107 Ti101 C108 34.47(14) yes
Ti101 N101 N102 175.6(3) yes
N101 N102 C101 109.2(3) yes
N101 N102 C102 110.3(4) yes
C101 N102 C102 108.9(6) yes
N101 N102 C103 109.1(3) yes
C101 N102 C103 107.5(5) yes
C102 N102 C103 111.7(5) yes
Ti101 N103 C114 90.2(2) yes
Ti101 N103 C116 138.4(2) yes
C114 N103 C116 120.4(3) yes
Ti101 N104 C114 89.9(2) yes
Ti101 N104 C119 142.0(3) yes
C114 N104 C119 121.6(3) yes
N102 C101 H1011 109.9 no
N102 C101 H1012 110.1 no
H1011 C101 H1012 109.5 no
N102 C101 H1013 108.5 no
H1011 C101 H1013 109.5 no
H1012 C101 H1013 109.5 no
N102 C102 H1021 109.9 no
N102 C102 H1022 110.1 no
H1021 C102 H1022 109.5 no
N102 C102 H1023 108.3 no
H1021 C102 H1023 109.5 no
H1022 C102 H1023 109.5 no
N102 C103 H1031 109.6 no
N102 C103 H1032 109.5 no
H1031 C103 H1032 109.5 no
N102 C103 H1033 109.4 no
H1031 C103 H1033 109.5 no
H1032 C103 H1033 109.5 no
Ti101 C104 C105 72.8(2) yes
Ti101 C104 C108 73.3(2) yes
C105 C104 C108 108.2(3) yes
Ti101 C104 C109 126.1(3) yes
C105 C104 C109 125.4(4) yes
C108 C104 C109 125.9(4) yes
Ti101 C105 C104 72.5(2) yes
Ti101 C105 C106 74.4(2) yes
C104 C105 C106 108.1(3) yes
Ti101 C105 C110 123.5(3) yes
C104 C105 C110 125.7(3) yes
C106 C105 C110 126.0(4) yes
Ti101 C106 C105 71.2(2) yes
Ti101 C106 C107 73.7(2) yes
C105 C106 C107 108.0(3) yes
Ti101 C106 C111 124.3(3) yes
C105 C106 C111 126.3(4) yes
C107 C106 C111 125.5(4) yes
Ti101 C107 C106 72.6(2) yes
Ti101 C107 C108 71.1(2) yes
C106 C107 C108 108.7(3) yes
Ti101 C107 C112 126.5(3) yes
C106 C107 C112 124.3(4) yes
C108 C107 C112 126.8(4) yes
Ti101 C108 C107 74.4(2) yes
Ti101 C108 C104 72.0(2) yes
C107 C108 C104 107.0(4) yes
Ti101 C108 C113 123.1(3) yes
C107 C108 C113 128.0(4) yes
C104 C108 C113 124.7(4) yes
C104 C109 H1091 109.2 no
C104 C109 H1092 109.8 no
H1091 C109 H1092 109.5 no
C104 C109 H1093 109.4 no
H1091 C109 H1093 109.5 no
H1092 C109 H1093 109.5 no
C105 C110 H1101 109.6 no
C105 C110 H1102 109.6 no
H1101 C110 H1102 109.5 no
C105 C110 H1103 109.2 no
H1101 C110 H1103 109.5 no
H1102 C110 H1103 109.5 no
C106 C111 H1111 109.4 no
C106 C111 H1112 109.6 no
H1111 C111 H1112 109.5 no
C106 C111 H1113 109.4 no
H1111 C111 H1113 109.5 no
H1112 C111 H1113 109.5 no
C107 C112 H1121 109.4 no
C107 C112 H1122 109.5 no
H1121 C112 H1122 109.5 no
C107 C112 H1123 109.6 no
H1121 C112 H1123 109.5 no
H1122 C112 H1123 109.5 no
C108 C113 H1131 109.2 no
C108 C113 H1132 109.5 no
H1131 C113 H1132 109.5 no
C108 C113 H1133 109.6 no
H1131 C113 H1133 109.5 no
H1132 C113 H1133 109.5 no
N103 C114 N104 113.3(3) yes
N103 C114 C115 124.0(4) yes
N104 C114 C115 122.7(3) yes
C114 C115 H55 105.0 no
C114 C115 H1151 110.5 no
H55 C115 H1151 110.6 no
C114 C115 H1152 110.6 no
H55 C115 H1152 110.6 no
H1151 C115 H1152 109.5 no
N103 C116 C117 108.4(3) yes
N103 C116 C118 112.3(3) yes
C117 C116 C118 110.4(4) yes
N103 C116 H1161 108.4 no
C117 C116 H1161 108.6 no
C118 C116 H1161 108.7 no
C116 C117 H1171 109.6 no
C116 C117 H1172 109.8 no
H1171 C117 H1172 109.5 no
C116 C117 H1173 109.0 no
H1171 C117 H1173 109.5 no
H1172 C117 H1173 109.5 no
C116 C118 H1181 109.6 no
C116 C118 H1182 109.2 no
H1181 C118 H1182 109.5 no
C116 C118 H1183 109.6 no
H1181 C118 H1183 109.5 no
H1182 C118 H1183 109.5 no
N104 C119 C120 112.2(3) yes
N104 C119 C121 109.1(3) yes
C120 C119 C121 111.9(4) yes
N104 C119 H1191 107.6 no
C120 C119 H1191 107.8 no
C121 C119 H1191 108.0 no
C119 C120 H1201 110.1 no
C119 C120 H1202 109.0 no
H1201 C120 H1202 109.5 no
C119 C120 H1203 109.3 no
H1201 C120 H1203 109.5 no
H1202 C120 H1203 109.5 no
C119 C121 H1211 109.6 no
C119 C121 H1212 109.2 no
H1211 C121 H1212 109.5 no
C119 C121 H1213 109.6 no
H1211 C121 H1213 109.5 no
H1212 C121 H1213 109.5 no

loop_
_geom_bond_atom_site_label_1
_geom_bond_atom_site_label_2
_geom_bond_distance
_geom_bond_publ_flag
Ti1 N1 1.728(3) yes
Ti1 N3 2.090(3) yes
Ti1 N4 2.078(3) yes
Ti1 C4 2.375(3) yes
Ti1 C5 2.379(4) yes
Ti1 C6 2.421(4) yes
Ti1 C7 2.409(4) yes
Ti1 C8 2.371(4) yes
N1 N2 1.419(4) yes
N2 C1 1.502(5) yes
N2 C2 1.493(5) yes
N2 C3 1.503(5) yes
N3 C14 1.322(6) yes
N3 C16 1.469(6) yes
N4 C14 1.335(6) yes
N4 C19 1.469(6) yes
C1 H11 1.000 no
C1 H12 1.000 no
C1 H13 1.000 no
C2 H21 1.000 no
C2 H22 1.000 no
C2 H23 1.000 no
C3 H31 1.000 no
C3 H32 1.000 no
C3 H33 1.000 no
C4 C5 1.426(5) yes
C4 C8 1.414(6) yes
C4 C9 1.504(6) yes
C5 C6 1.428(6) yes
C5 C10 1.507(6) yes
C6 C7 1.414(6) yes
C6 C11 1.503(6) yes
C7 C8 1.411(6) yes
C7 C12 1.501(7) yes
C8 C13 1.506(6) yes
C9 H91 1.000 no
C9 H92 1.000 no
C9 H93 1.000 no
C10 H101 1.000 no
C10 H102 1.000 no
C10 H103 1.000 no
C11 H63 1.049 no
C11 H111 1.000 no
C11 H112 1.000 no
C12 H121 1.000 no
C12 H122 1.000 no
C12 H123 1.000 no
C13 H131 1.000 no
C13 H132 1.000 no
C13 H133 1.002 no
C14 C15 1.510(6) yes
C15 H151 1.000 no
C15 H152 1.000 no
C15 H153 1.000 no
C16 C17 1.515(7) yes
C16 C18 1.506(8) yes
C16 H161 1.000 no
C17 H171 1.000 no
C17 H172 1.000 no
C17 H173 1.000 no
C18 H181 1.000 no
C18 H182 1.000 no
C18 H183 1.000 no
C19 C20 1.515(7) yes
C19 C21 1.486(7) yes
C19 H191 1.000 no
C20 H201 1.000 no
C20 H202 1.000 no
C20 H203 1.000 no
C21 H211 1.000 no
C21 H212 1.000 no
C21 H213 1.000 no
H55 C115 1.152 no
Ti101 N101 1.728(3) yes
Ti101 N103 2.066(3) yes
Ti101 N104 2.079(3) yes
Ti101 C104 2.374(4) yes
Ti101 C105 2.378(3) yes
Ti101 C106 2.419(4) yes
Ti101 C107 2.434(4) yes
Ti101 C108 2.390(4) yes
N101 N102 1.422(4) yes
N102 C101 1.491(7) yes
N102 C102 1.454(7) yes
N102 C103 1.474(6) yes
N103 C114 1.343(5) yes
N103 C116 1.475(5) yes
N104 C114 1.333(5) yes
N104 C119 1.475(5) yes
C101 H1011 1.000 no
C101 H1012 1.000 no
C101 H1013 1.000 no
C102 H1021 1.000 no
C102 H1022 1.000 no
C102 H1023 1.000 no
C103 H1031 1.000 no
C103 H1032 1.000 no
C103 H1033 1.000 no
C104 C105 1.420(6) yes
C104 C108 1.420(6) yes
C104 C109 1.501(5) yes
C105 C106 1.418(5) yes
C105 C110 1.503(6) yes
C106 C107 1.406(6) yes
C106 C111 1.511(6) yes
C107 C108 1.430(6) yes
C107 C112 1.510(6) yes
C108 C113 1.492(6) yes
C109 H1091 1.000 no
C109 H1092 1.000 no
C109 H1093 1.000 no
C110 H1101 1.000 no
C110 H1102 1.000 no
C110 H1103 1.000 no
C111 H1111 1.000 no
C111 H1112 1.000 no
C111 H1113 1.000 no
C112 H1121 1.000 no
C112 H1122 1.000 no
C112 H1123 1.000 no
C113 H1131 1.000 no
C113 H1132 1.000 no
C113 H1133 1.000 no
C114 C115 1.510(5) yes
C115 H1151 1.000 no
C115 H1152 1.000 no
C116 C117 1.520(6) yes
C116 C118 1.531(6) yes
C116 H1161 1.000 no
C117 H1171 1.000 no
C117 H1172 1.000 no
C117 H1173 1.000 no
C118 H1181 1.000 no
C118 H1182 1.000 no
C118 H1183 1.000 no
C119 C120 1.514(6) yes
C119 C121 1.524(6) yes
C119 H1191 1.000 no
C120 H1201 1.000 no
C120 H1202 1.000 no
C120 H1203 1.000 no
C121 H1211 1.000 no
C121 H1212 1.000 no
C121 H1213 1.000 no
